data_1552613
loop_
_publ_author_name
'Niu, Siwen'
'Xia, Jin-Mei'
'Li, Zengpeng'
'Yang, Long-He'
'Yi, Zhi-Wei'
'Xie, Chun-Lan'
'Peng, Guizhen'
'Luo, Zhu-Hua'
'Shao, Zongze'
'Yang, Xian-Wen'

_publ_section_title
;
 Aphidicolin Chemistry of the Deep-Sea-Derived Fungus <i>Botryotinia
 fuckeliana</i> MCCC 3A00494.
;
_journal_issue 8
_journal_name_full 'Journal of natural products'
_journal_page_first 2307
_journal_page_last 2331
_journal_paper_doi 10.1021/acs.jnatprod.9b00705
_journal_volume 82
_journal_year 2019
_chemical_formula_moiety 'C20 H32 O4'
_chemical_formula_sum 'C20 H32 O4'
_chemical_formula_weight 336.46
_space_group_crystal_system tetragonal
_space_group_IT_number 96
_space_group_name_Hall 'P 4nw 2abw'
_space_group_name_H-M_alt 'P 43 21 2'
_symmetry_Int_Tables_number 96
_symmetry_space_group_name_Hall 'P 4nw 2abw'
_symmetry_space_group_name_H-M 'P 43 21 2'
_cell_angle_alpha 90
_cell_angle_beta 90
_cell_angle_gamma 90
_cell_formula_units_Z 8
_cell_length_a 11.72503(9)
_cell_length_b 11.72503(9)
_cell_length_c 25.8430(4)
_cell_measurement_reflns_used 16333
_cell_measurement_temperature 173.00(14)
_cell_measurement_theta_max 62.1720
_cell_measurement_theta_min 4.1310
_cell_volume 3552.80(7)
_diffrn_ambient_temperature 173.00(14)
_diffrn_measured_fraction_theta_full 0.9996
_diffrn_measured_fraction_theta_max 0.9996
_diffrn_measurement_device 'four-circle diffractometer'
_diffrn_measurement_device_type 'Xcalibur, Sapphire3, Gemini ultra'
_diffrn_radiation_type 'Cu K\a'
_diffrn_radiation_wavelength 1.54184
_diffrn_reflns_av_R_equivalents 0.0402
_diffrn_reflns_av_unetI/netI 0.0146
_diffrn_reflns_limit_h_max 13
_diffrn_reflns_limit_h_min -13
_diffrn_reflns_limit_k_max 13
_diffrn_reflns_limit_k_min -13
_diffrn_reflns_limit_l_max 29
_diffrn_reflns_limit_l_min -28
_diffrn_reflns_number 42627
_diffrn_reflns_theta_full 62.1463
_diffrn_reflns_theta_max 62.15
_diffrn_reflns_theta_min 4.14
_exptl_absorpt_coefficient_mu 0.683
_exptl_crystal_density_diffrn 1.2580
_exptl_crystal_description block
_exptl_crystal_F_000 1476.5923
_refine_diff_density_max 0.2027
_refine_diff_density_min -0.1402
_refine_diff_density_rms 0.0349
_refine_ls_abs_structure_details 'Flack, H. D. (1983). Acta Cryst. A39, 876-881.'
_refine_ls_abs_structure_Flack 0.12(18)
_refine_ls_d_res_high 0.8719
_refine_ls_d_res_low 10.6775
_refine_ls_goodness_of_fit_ref 1.0626
_refine_ls_matrix_type full
_refine_ls_number_constraints 51
_refine_ls_number_parameters 223
_refine_ls_number_reflns 2815
_refine_ls_number_restraints 0
_refine_ls_restrained_S_all 1.0626
_refine_ls_R_factor_all 0.0301
_refine_ls_R_factor_gt 0.0291
_refine_ls_shift/su_max 0.0009
_refine_ls_shift/su_mean 0.0002
_refine_ls_structure_factor_coef Fsqd
_refine_ls_weighting_details 'w=1/[\s^2^(Fo^2^)+(0.0381P)^2^+0.7062P] where P=(Fo^2^+2Fc^2^)/3'
_refine_ls_weighting_scheme calc
_refine_ls_wR_factor_gt 0.0723
_refine_ls_wR_factor_ref 0.0732
_reflns_Friedel_coverage 0.999
_reflns_limit_h_max 13
_reflns_limit_h_min -13
_reflns_limit_k_max 9
_reflns_limit_k_min -8
_reflns_limit_l_max 29
_reflns_limit_l_min -29
_reflns_number_gt 2731
_reflns_number_total 2815
_reflns_threshold_expression I>=2u(I)
_cod_data_source_file np9b00705_si_006.cif
_cod_data_source_block exp_16558
_cod_original_sg_symbol_Hall ' P 4nw 2abw'
_cod_database_code 1552613

loop_
_space_group_symop_id
_space_group_symop_operation_xyz
1 x,y,z
2 -y+1/2,x+1/2,z+3/4
3 y+1/2,-x+1/2,z+1/4
4 x+1/2,-y+1/2,-z+1/4
5 -x+1/2,y+1/2,-z+3/4
6 -x,-y,z+1/2
7 y,x,-z
8 -y,-x,-z+1/2

loop_
_atom_site_label
_atom_site_type_symbol
_atom_site_fract_x
_atom_site_fract_y
_atom_site_fract_z
_atom_site_U_iso_or_equiv
_atom_site_adp_type
_atom_site_occupancy
H H 0.5902(11) 1.1940(4) 0.7825(3) 0.0753(7) Uiso 1.000000
H00a H 0.78924(12) 0.72963(13) 0.62074(6) 0.0352(4) Uiso 1.000000
H00b H 0.80061(12) 0.71324(13) 0.68130(6) 0.0352(4) Uiso 1.000000
H00c H 0.52384(13) 0.84935(12) 0.60835(5) 0.0343(4) Uiso 1.000000
H00d H 0.64257(13) 0.82951(12) 0.58200(5) 0.0343(4) Uiso 1.000000
H00e H 0.80198(13) 0.95930(13) 0.63704(6) 0.0371(4) Uiso 1.000000
H00f H 0.68134(13) 0.99109(13) 0.61525(6) 0.0371(4) Uiso 1.000000
H00g H 0.47648(14) 0.66273(12) 0.60369(6) 0.0375(4) Uiso 1.000000
H00h H 0.53156(14) 0.68843(12) 0.54976(6) 0.0375(4) Uiso 1.000000
H00i H 0.56717(13) 0.54597(13) 0.70788(6) 0.0389(4) Uiso 1.000000
H00j H 0.50580(12) 0.95655(13) 0.67431(6) 0.0369(4) Uiso 1.000000
H00k H 0.74143(13) 0.53113(13) 0.65504(6) 0.0385(4) Uiso 1.000000
H00l H 0.63664(14) 1.23797(14) 0.69367(7) 0.0479(5) Uiso 1.000000
H00m H 0.7287(6) 0.8253(7) 0.7516(3) 0.0546(6) Uiso 1.000000
H00n H 0.8294(2) 0.8765(11) 0.71909(6) 0.0546(6) Uiso 1.000000
H00o H 0.7538(8) 0.9565(4) 0.7535(3) 0.0546(6) Uiso 1.000000
H00p H 0.40827(13) 0.77066(14) 0.70279(6) 0.0421(4) Uiso 1.000000
H00q H 0.45576(13) 0.71815(14) 0.75424(6) 0.0421(4) Uiso 1.000000
H00r H 0.53930(13) 0.46595(13) 0.55354(7) 0.0434(4) Uiso 1.000000
H00s H 0.50439(13) 0.47010(13) 0.61202(7) 0.0434(4) Uiso 1.000000
H00t H 0.78910(13) 1.11011(14) 0.69753(7) 0.0456(5) Uiso 1.000000
H00u H 0.77928(13) 1.15747(14) 0.64083(7) 0.0456(5) Uiso 1.000000
H00v H 0.55109(14) 0.88133(14) 0.77508(6) 0.0472(5) Uiso 1.000000
H00w H 0.43046(14) 0.92274(14) 0.75677(6) 0.0472(5) Uiso 1.000000
H00x H 0.5755(10) 1.0657(9) 0.79823(12) 0.0753(7) Uiso 1.000000
H00y H 0.6893(2) 1.1070(12) 0.77255(17) 0.0753(7) Uiso 1.000000
H00z H 0.43850(15) 1.21861(15) 0.72601(8) 0.0600(6) Uiso 1.000000
H001 H 0.7722(8) 0.5516(16) 0.5626(4) 0.0665(5) Uiso 1.000000
H002 H 0.6975(9) 0.3779(10) 0.5818(7) 0.0659(5) Uiso 1.000000
H003 H 0.5774(14) 1.2287(10) 0.6172(4) 0.0674(5) Uiso 1.000000
H004 H 0.4025(9) 1.128(2) 0.65128(7) 0.0789(5) Uiso 1.000000
Ha H 0.39831(15) 1.10499(15) 0.75201(8) 0.0600(6) Uiso 1.000000
C00A C 0.67187(11) 0.90907(12) 0.68584(5) 0.0271(3) Uani 1.000000
C00B C 0.54748(14) 0.68181(12) 0.58647(6) 0.0313(3) Uani 1.000000
C00C C 0.59907(13) 0.60626(13) 0.68951(6) 0.0324(3) Uani 1.000000
C00D C 0.57202(12) 0.71603(13) 0.69596(6) 0.0299(3) Uani 1.000000
C00E C 0.55649(12) 0.96129(13) 0.70438(6) 0.0307(3) Uani 1.000000
C00F C 0.68906(13) 0.59441(13) 0.64804(6) 0.0321(3) Uani 1.000000
C00G C 0.62540(14) 1.16121(14) 0.67955(7) 0.0399(4) Uani 1.000000
C00H C 0.75368(13) 0.89004(15) 0.73186(6) 0.0364(4) Uani 1.000000
C00I C 0.47449(13) 0.76718(14) 0.72523(6) 0.0351(4) Uani 1.000000
C00J C 0.55854(13) 1.09033(14) 0.71930(7) 0.0380(4) Uani 1.000000
C00K C 0.56889(13) 0.47094(13) 0.58852(7) 0.0362(4) Uani 1.000000
C00L C 0.74180(13) 1.11081(14) 0.66674(7) 0.0380(4) Uani 1.000000
C00M C 0.50074(14) 0.88700(14) 0.74541(6) 0.0393(4) Uani 1.000000
C00N C 0.60805(16) 1.11673(16) 0.77324(7) 0.0502(5) Uani 1.000000
C00O C 0.43538(15) 1.13650(15) 0.72165(8) 0.0500(5) Uani 1.000000
C005 C 0.64565(12) 0.79066(12) 0.66064(5) 0.0247(3) Uani 1.000000
C006 C 0.74835(12) 0.71083(13) 0.65223(6) 0.0293(3) Uani 1.000000
C007 C 0.58843(13) 0.79783(12) 0.60647(5) 0.0286(3) Uani 1.000000
C008 C 0.63205(12) 0.58373(13) 0.59463(6) 0.0312(3) Uani 1.000000
C009 C 0.72766(13) 0.98927(13) 0.64634(6) 0.0309(3) Uani 1.000000
O001 O 0.71740(10) 0.59158(11) 0.55482(5) 0.0443(3) Uani 1.000000
O002 O 0.63824(10) 0.37313(9) 0.59847(5) 0.0439(3) Uani 1.000000
O003 O 0.55936(10) 1.17037(10) 0.63263(5) 0.0449(3) Uani 1.000000
O004 O 0.36719(10) 1.11170(11) 0.67765(6) 0.0526(4) Uani 1.000000

loop_
_atom_site_aniso_label
_atom_site_aniso_U_11
_atom_site_aniso_U_22
_atom_site_aniso_U_33
_atom_site_aniso_U_12
_atom_site_aniso_U_13
_atom_site_aniso_U_23
C00A 0.0213(7) 0.0299(8) 0.0300(7) -0.0010(6) -0.0009(6) -0.0062(6)
C00B 0.0367(8) 0.0293(8) 0.0278(7) -0.0045(7) -0.0068(6) 0.0004(6)
C00C 0.0351(8) 0.0316(8) 0.0306(8) -0.0028(6) -0.0046(6) 0.0068(6)
C00D 0.0268(8) 0.0345(8) 0.0283(7) -0.0044(6) -0.0001(6) 0.0021(6)
C00E 0.0246(7) 0.0326(8) 0.0350(8) 0.0013(6) 0.0001(6) -0.0104(6)
C00F 0.0272(8) 0.0259(8) 0.0433(9) 0.0041(6) -0.0045(6) -0.0002(7)
C00G 0.0320(8) 0.0292(8) 0.0584(10) -0.0015(6) -0.0075(8) -0.0156(7)
C00H 0.0284(8) 0.0446(9) 0.0362(8) 0.0011(7) -0.0064(6) -0.0086(7)
C00I 0.0323(8) 0.0416(9) 0.0313(8) -0.0069(7) 0.0066(7) -0.0019(7)
C00J 0.0279(8) 0.0359(8) 0.0503(9) -0.0011(7) -0.0009(7) -0.0191(7)
C00K 0.0292(8) 0.0286(8) 0.0508(9) -0.0000(6) 0.0014(7) -0.0085(7)
C00L 0.0283(8) 0.0310(8) 0.0548(10) -0.0065(6) -0.0004(7) -0.0070(8)
C00M 0.0352(8) 0.0459(10) 0.0369(8) -0.0029(7) 0.0109(7) -0.0094(7)
C00N 0.0435(10) 0.0531(11) 0.0540(10) -0.0027(8) -0.0004(8) -0.0291(9)
C00O 0.0356(9) 0.0422(10) 0.0720(12) 0.0035(8) 0.0011(9) -0.0262(9)
C005 0.0208(7) 0.0266(7) 0.0268(7) 0.0001(5) -0.0001(6) -0.0010(6)
C006 0.0218(7) 0.0306(8) 0.0357(8) 0.0020(6) -0.0024(6) -0.0039(6)
C007 0.0298(8) 0.0269(7) 0.0291(7) -0.0018(6) -0.0019(6) 0.0000(6)
C008 0.0283(7) 0.0306(8) 0.0348(8) -0.0037(6) 0.0052(6) -0.0078(6)
C009 0.0239(7) 0.0289(8) 0.0400(8) -0.0027(6) 0.0026(6) -0.0044(6)
O001 0.0399(6) 0.0480(7) 0.0451(7) -0.0092(6) 0.0143(6) -0.0144(5)
O002 0.0322(6) 0.0272(6) 0.0724(8) 0.0017(5) 0.0047(6) -0.0090(5)
O003 0.0389(7) 0.0313(6) 0.0646(8) -0.0030(5) -0.0107(6) -0.0023(5)
O004 0.0282(6) 0.0439(7) 0.0857(10) 0.0031(5) -0.0058(6) -0.0169(7)

loop_
_atom_type_symbol
_atom_type_scat_dispersion_real
_atom_type_scat_dispersion_imag
_atom_type_scat_Cromer_Mann_a1
_atom_type_scat_Cromer_Mann_a2
_atom_type_scat_Cromer_Mann_a3
_atom_type_scat_Cromer_Mann_a4
_atom_type_scat_Cromer_Mann_b1
_atom_type_scat_Cromer_Mann_b2
_atom_type_scat_Cromer_Mann_b3
_atom_type_scat_Cromer_Mann_b4
_atom_type_scat_Cromer_Mann_c
_atom_type_scat_source
_atom_type_scat_dispersion_source
H 0.00000 0.00000 0.49300 0.32291 0.14019 0.04081 10.51090 26.12570 3.14236 57.79970 0.0030380000826 'International Tables Volume C Table 6.1.1.4 (pp. 500-502)' 'Henke, Gullikson and Davis, At. Data and Nucl. Data Tables, 1993, 54, 2'
C 0.01920 0.00962 2.31000 1.02000 1.58860 0.86500 20.84390 10.20750 0.56870 51.65120 0.215599998832 'International Tables Volume C Table 6.1.1.4 (pp. 500-502)' 'Henke, Gullikson and Davis, At. Data and Nucl. Data Tables, 1993, 54, 2'
O 0.05239 0.03377 3.04850 2.28680 1.54630 0.86700 13.27710 5.70110 0.32390 32.90890 0.250800013542 'International Tables Volume C Table 6.1.1.4 (pp. 500-502)' 'Henke, Gullikson and Davis, At. Data and Nucl. Data Tables, 1993, 54, 2'

loop_
_geom_angle_atom_site_label_1
_geom_angle_atom_site_label_2
_geom_angle_atom_site_label_3
_geom_angle
C00E C00A C005 107.80(11)
C00E C00A C009 109.47(12)
C00H C00A C00E 111.02(12)
C00H C00A C005 108.33(12)
C00H C00A C009 109.64(12)
C009 C00A C005 110.54(11)
H00g C00B C007 108.60(8)
H00g C00B C008 108.60(8)
H00h C00B H00g 107.6
H00h C00B C007 108.60(8)
H00h C00B C008 108.60(8)
C008 C00B C007 114.64(13)
C00D C00C H00i 124.97(9)
C00F C00C H00i 124.97(8)
C00F C00C C00D 110.06(13)
C00C C00D C005 110.02(13)
C00I C00D C00C 129.09(14)
C00I C00D C005 120.21(13)
H00j C00E C00A 105.07(7)
C00J C00E H00j 105.07(8)
C00J C00E C00A 116.28(12)
C00M C00E H00j 105.07(8)
C00M C00E C00A 111.24(12)
C00M C00E C00J 112.94(13)
H00k C00F C00C 112.10(8)
H00k C00F C006 112.10(8)
H00k C00F C008 112.10(8)
C00C C00F C006 100.63(12)
C00C C00F C008 109.91(12)
C008 C00F C006 109.41(12)
H00l C00G O003 108.46(8)
C00J C00G H00l 108.46(8)
C00J C00G O003 109.17(13)
C00L C00G H00l 108.46(8)
C00L C00G C00J 113.12(14)
C00L C00G O003 109.08(14)
H00m C00H C00A 109.5
H00n C00H H00m 109.5
H00n C00H C00A 109.5
H00o C00H H00m 109.5
H00o C00H H00n 109.5
H00o C00H C00A 109.5
H00p C00I C00D 109.04(8)
H00q C00I H00p 107.8
H00q C00I C00D 109.04(8)
C00M C00I H00p 109.04(9)
C00M C00I H00q 109.04(8)
C00M C00I C00D 112.74(13)
C00G C00J C00E 111.53(12)
C00N C00J C00E 115.06(15)
C00N C00J C00G 107.69(13)
C00O C00J C00E 109.59(12)
C00O C00J C00G 108.30(15)
C00O C00J C00N 104.26(14)
H00r C00K C008 108.83(9)
H00r C00K O002 108.83(9)
H00s C00K H00r 107.7
H00s C00K C008 108.83(8)
H00s C00K O002 108.83(9)
C008 C00K O002 113.66(12)
H00t C00L C00G 109.70(9)
H00t C00L C009 109.70(9)
H00u C00L H00t 108.2
H00u C00L C00G 109.70(10)
H00u C00L C009 109.70(9)
C00G C00L C009 109.84(12)
H00v C00M C00E 109.21(8)
H00v C00M C00I 109.21(9)
H00w C00M H00v 107.9
H00w C00M C00E 109.21(8)
H00w C00M C00I 109.21(8)
C00I C00M C00E 112.02(12)
H C00N H00x 109.5
H C00N H00y 109.5
H C00N C00J 109.5
H00x C00N C00J 109.5
H00y C00N H00x 109.5
H00y C00N C00J 109.5
H00z C00O C00J 108.51(9)
H00z C00O O004 108.51(9)
Ha C00O H00z 107.5
Ha C00O C00J 108.51(11)
Ha C00O O004 108.51(10)
C00J C00O O004 115.05(14)
C00A C005 C006 116.39(11)
C00A C005 C007 114.32(11)
C00D C005 C00A 111.72(11)
C00D C005 C006 100.23(12)
C00D C005 C007 108.92(11)
C007 C005 C006 104.06(11)
H00a C006 C005 111.51(8)
H00b C006 H00a 109.3
H00b C006 C005 111.51(8)
C00F C006 H00a 111.51(8)
C00F C006 H00b 111.51(8)
C00F C006 C005 101.32(11)
H00c C007 C005 108.98(7)
H00d C007 H00c 107.8
H00d C007 C005 108.98(8)
C00B C007 H00c 108.98(8)
C00B C007 H00d 108.98(8)
C00B C007 C005 113.01(12)
C00B C008 O001 107.68(13)
C00F C008 C00B 110.08(12)
C00F C008 O001 109.52(12)
C00K C008 C00B 108.81(12)
C00K C008 C00F 112.01(13)
C00K C008 O001 108.63(12)
H00f C009 H00e 107.8
C00A C009 H00e 109.02(8)
C00A C009 H00f 109.02(8)
C00L C009 H00e 109.02(8)
C00L C009 H00f 109.02(9)
C00L C009 C00A 112.85(13)
C008 O001 H001 109.5
C00K O002 H002 109.5
C00G O003 H003 109.5
C00O O004 H004 109.5

loop_
_geom_bond_atom_site_label_1
_geom_bond_atom_site_label_2
_geom_bond_distance
C00A C00E 1.5604(19)
C00A C00H 1.544(2)
C00B H00g 0.9700
C00B H00h 0.9700
C00C H00i 0.9300
C00C C00D 1.336(2)
C00C C00F 1.510(2)
C00D C00I 1.497(2)
C00E H00j 0.9800
C00E C00J 1.561(2)
C00E C00M 1.520(2)
C00F H00k 0.9800
C00G H00l 0.9800
C00G C00J 1.536(3)
C00G C00L 1.524(2)
C00H H00m 0.9600
C00H H00n 0.9600
C00H H00o 0.9600
C00I H00p 0.9700
C00I H00q 0.9700
C00I C00M 1.530(2)
C00J C00N 1.541(2)
C00J C00O 1.543(2)
C00K H00r 0.9700
C00K H00s 0.9700
C00L H00t 0.9700
C00L H00u 0.9700
C00M H00v 0.9700
C00M H00w 0.9700
C00N H 0.9600
C00N H00x 0.9600
C00N H00y 0.9600
C00O H00z 0.9700
C00O Ha 0.9700
C005 C00A 1.5639(19)
C005 C00D 1.531(2)
C005 C006 1.541(2)
C005 C007 1.5548(19)
C006 H00a 0.9700
C006 H00b 0.9700
C006 C00F 1.536(2)
C007 H00c 0.9700
C007 H00d 0.9700
C007 C00B 1.532(2)
C008 C00B 1.533(2)
C008 C00F 1.539(2)
C008 C00K 1.524(2)
C009 H00e 0.9700
C009 H00f 0.9700
C009 C00A 1.534(2)
C009 C00L 1.528(2)
O001 H001 0.8200
O001 C008 1.4381(18)
O002 H002 0.8200
O002 C00K 1.4292(19)
O003 H003 0.8200
O003 C00G 1.443(2)
O004 H004 0.8200
O004 C00O 1.420(2)
